data_1519979
loop_
_publ_author_name
'Callear, Samantha K.'
'Hursthouse, Michael B.'

_publ_section_title
;
 1,1,3,3-Tetramethylbutylammonium hemiadipate hemiadipic acid
;
_journal_name_full 'Crystal Structure Report Archive'
_journal_page_first 510
_journal_year 2008
_chemical_formula_sum 'C14 H29 N O4'
_chemical_formula_weight 275.38
_chemical_name_systematic
;
adipic acid & 1,1,3,3-tetramethylbutylamine
;
_space_group_IT_number 14
_symmetry_cell_setting monoclinic
_symmetry_space_group_name_Hall '-P 2ybc'
_symmetry_space_group_name_H-M 'P 1 21/c 1'
_atom_sites_solution_hydrogens geom
_atom_sites_solution_primary direct
_atom_sites_solution_secondary difmap
_cell_angle_alpha 90.00
_cell_angle_beta 104.852(2)
_cell_angle_gamma 90.00
_cell_formula_units_Z 4
_cell_length_a 11.8885(5)
_cell_length_b 6.2179(3)
_cell_length_c 21.9459(9)
_cell_measurement_reflns_used 3719
_cell_measurement_temperature 120(2)
_cell_measurement_theta_max 27.48
_cell_measurement_theta_min 2.91
_cell_volume 1568.08(12)
_computing_cell_refinement 'DENZO (Otwinowski & Minor, 1997) & COLLECT (Hooft, R.W.W., 1998)'
_computing_data_collection 'COLLECT (Hooft, R.W.W., 1998)'
_computing_data_reduction 'DENZO (Otwinowski & Minor, 1997) & COLLECT (Hooft, R.W.W., 1998)'
_computing_structure_refinement 'SHELXL-97 (Sheldrick, 1997)'
_diffrn_ambient_temperature 120(2)
_diffrn_detector_area_resol_mean 9.091
_diffrn_measured_fraction_theta_full 0.990
_diffrn_measured_fraction_theta_max 0.990
_diffrn_measurement_device_type 'Bruker-Nonius 95mm CCD camera on \k-goniostat'
_diffrn_measurement_method '\f & \w scans'
_diffrn_radiation_monochromator '10cm confocal mirrors'
_diffrn_radiation_source 'Bruker-Nonius FR591 rotating anode'
_diffrn_radiation_type MoK\a
_diffrn_radiation_wavelength 0.71073
_diffrn_reflns_av_R_equivalents 0.0593
_diffrn_reflns_av_sigmaI/netI 0.0686
_diffrn_reflns_limit_h_max 15
_diffrn_reflns_limit_h_min -15
_diffrn_reflns_limit_k_max 7
_diffrn_reflns_limit_k_min -8
_diffrn_reflns_limit_l_max 26
_diffrn_reflns_limit_l_min -28
_diffrn_reflns_number 12826
_diffrn_reflns_theta_full 27.48
_diffrn_reflns_theta_max 27.48
_diffrn_reflns_theta_min 3.41
_exptl_absorpt_coefficient_mu 0.084
_exptl_absorpt_correction_T_max 0.9983
_exptl_absorpt_correction_T_min 0.9900
_exptl_absorpt_correction_type multi-scan
_exptl_absorpt_process_details 'SADABS V2.10 (Sheldrick, G.M., 2003)'
_exptl_crystal_colour colourless
_exptl_crystal_density_diffrn 1.166
_exptl_crystal_density_method 'not measured'
_exptl_crystal_description plate
_exptl_crystal_F_000 608
_exptl_crystal_size_max 0.12
_exptl_crystal_size_mid 0.10
_exptl_crystal_size_min 0.02
_refine_diff_density_max 0.304
_refine_diff_density_min -0.290
_refine_diff_density_rms 0.067
_refine_ls_extinction_method none
_refine_ls_goodness_of_fit_ref 1.101
_refine_ls_hydrogen_treatment constr
_refine_ls_matrix_type full
_refine_ls_number_parameters 183
_refine_ls_number_reflns 3562
_refine_ls_number_restraints 0
_refine_ls_restrained_S_all 1.101
_refine_ls_R_factor_all 0.1189
_refine_ls_R_factor_gt 0.0791
_refine_ls_shift/su_max 0.000
_refine_ls_shift/su_mean 0.000
_refine_ls_structure_factor_coef Fsqd
_refine_ls_weighting_details 'calc w=1/[\s^2^(Fo^2^)+(0.0000P)^2^+3.1169P] where P=(Fo^2^+2Fc^2^)/3'
_refine_ls_weighting_scheme calc
_refine_ls_wR_factor_gt 0.1339
_refine_ls_wR_factor_ref 0.1536
_reflns_number_gt 2499
_reflns_number_total 3562
_reflns_threshold_expression >2sigma(I)
_cod_data_source_file eCrystal-510.cif
_cod_data_source_block 07skc0019p21c
_cod_depositor_comments
;
Citation :
Callear, Samantha K. and Hursthouse, Michael B. (2008) 
University of Southampton, Crystal Structure Report Archive. 
(doi:10.5258/ecrystals/510)

More at:
http://ecrystals.chem.soton.ac.uk/510/
;
_cod_original_sg_symbol_H-M P21/c
_cod_database_code 1519979

loop_
_symmetry_equiv_pos_as_xyz
'x, y, z'
'-x, y+1/2, -z+1/2'
'-x, -y, -z'
'x, -y-1/2, z-1/2'

loop_
_atom_site_label
_atom_site_type_symbol
_atom_site_fract_x
_atom_site_fract_y
_atom_site_fract_z
_atom_site_U_iso_or_equiv
_atom_site_adp_type
_atom_site_occupancy
_atom_site_symmetry_multiplicity
_atom_site_calc_flag
_atom_site_refinement_flags
_atom_site_disorder_assembly
_atom_site_disorder_group
C1 C 0.2031(2) 0.3166(5) 0.07125(12) 0.0214(6) Uani 1 1 d . . .
C2 C 0.1547(2) 0.1115(5) 0.03754(13) 0.0243(6) Uani 1 1 d . . .
H2A H 0.1839 -0.0122 0.0656 0.029 Uiso 1 1 calc R . .
H2B H 0.1843 0.0958 -0.0005 0.029 Uiso 1 1 calc R . .
C3 C 0.0222(2) 0.1030(5) 0.01778(13) 0.0247(6) Uani 1 1 d . . .
H3A H -0.0079 0.1126 0.0558 0.030 Uiso 1 1 calc R . .
H3B H -0.0077 0.2283 -0.0094 0.030 Uiso 1 1 calc R . .
O1A O 0.31930(16) 0.3183(4) 0.08603(10) 0.0283(5) Uani 1 1 d . . .
H1 H 0.3439 0.4323 0.1054 0.055(12) Uiso 1 1 calc R . .
O1B O 0.14563(17) 0.4616(3) 0.08339(9) 0.0305(5) Uani 1 1 d . . .
C21 C 0.9393(2) 1.3713(5) 0.17587(13) 0.0259(6) Uani 1 1 d . . .
H21A H 0.9276 1.2154 0.1721 0.039 Uiso 1 1 calc R . .
H21B H 0.9615 1.4116 0.2205 0.039 Uiso 1 1 calc R . .
H21C H 1.0013 1.4133 0.1562 0.039 Uiso 1 1 calc R . .
C22 C 0.8269(2) 1.4858(4) 0.14290(12) 0.0183(6) Uani 1 1 d . . .
C23 C 0.7183(2) 1.4018(4) 0.16256(11) 0.0176(5) Uani 1 1 d . . .
H23A H 0.6523 1.4937 0.1407 0.021 Uiso 1 1 calc R . .
H23B H 0.7021 1.2561 0.1442 0.021 Uiso 1 1 calc R . .
C24 C 0.7117(2) 1.3845(4) 0.23180(12) 0.0182(6) Uani 1 1 d . . .
C26 C 0.8435(3) 1.7297(5) 0.15260(14) 0.0268(7) Uani 1 1 d . . .
H26A H 0.8679 1.7615 0.1978 0.040 Uiso 1 1 calc R . .
H26B H 0.7699 1.8034 0.1338 0.040 Uiso 1 1 calc R . .
H26C H 0.9033 1.7798 0.1324 0.040 Uiso 1 1 calc R . .
C27 C 0.8023(2) 1.4413(5) 0.07183(12) 0.0268(7) Uani 1 1 d . . .
H27A H 0.8684 1.4901 0.0564 0.040 Uiso 1 1 calc R . .
H27B H 0.7319 1.5187 0.0496 0.040 Uiso 1 1 calc R . .
H27C H 0.7908 1.2866 0.0642 0.040 Uiso 1 1 calc R . .
C28 C 0.7301(2) 1.5937(5) 0.26916(12) 0.0231(6) Uani 1 1 d . . .
H28A H 0.6844 1.7085 0.2437 0.035 Uiso 1 1 calc R . .
H28B H 0.8127 1.6322 0.2798 0.035 Uiso 1 1 calc R . .
H28C H 0.7049 1.5750 0.3080 0.035 Uiso 1 1 calc R . .
C29 C 0.7851(3) 1.2046(5) 0.26877(13) 0.0256(6) Uani 1 1 d . . .
H29A H 0.7642 1.1836 0.3087 0.038 Uiso 1 1 calc R . .
H29B H 0.8677 1.2429 0.2773 0.038 Uiso 1 1 calc R . .
H29C H 0.7709 1.0714 0.2441 0.038 Uiso 1 1 calc R . .
N25 N 0.58562(18) 1.3211(4) 0.22549(10) 0.0198(5) Uani 1 1 d . . .
H25A H 0.5747 1.2963 0.2644 0.031(9) Uiso 1 1 calc R . .
H25B H 0.5689 1.1996 0.2018 0.034(9) Uiso 1 1 calc R . .
H25C H 0.5379 1.4294 0.2065 0.027(8) Uiso 1 1 calc R . .
C31 C 0.4785(2) 0.7961(4) 0.13144(12) 0.0193(6) Uani 1 1 d . . .
C32 C 0.4562(2) 0.8092(5) 0.06005(12) 0.0209(6) Uani 1 1 d . . .
H32A H 0.4817 0.6725 0.0447 0.025 Uiso 1 1 calc R . .
H32B H 0.3713 0.8224 0.0416 0.025 Uiso 1 1 calc R . .
C33 C 0.5164(2) 0.9937(5) 0.03583(12) 0.0217(6) Uani 1 1 d . . .
H33A H 0.6017 0.9753 0.0512 0.026 Uiso 1 1 calc R . .
H33B H 0.4953 1.1306 0.0531 0.026 Uiso 1 1 calc R . .
O31A O 0.43150(16) 0.6393(3) 0.15344(8) 0.0239(5) Uani 1 1 d . . .
O31B O 0.53968(18) 0.9323(3) 0.16581(9) 0.0277(5) Uani 1 1 d . . .

loop_
_atom_site_aniso_label
_atom_site_aniso_U_11
_atom_site_aniso_U_22
_atom_site_aniso_U_33
_atom_site_aniso_U_23
_atom_site_aniso_U_13
_atom_site_aniso_U_12
C1 0.0220(14) 0.0269(15) 0.0152(12) 0.0036(12) 0.0050(11) -0.0008(12)
C2 0.0248(15) 0.0236(15) 0.0245(14) -0.0015(12) 0.0065(12) -0.0006(12)
C3 0.0231(14) 0.0243(15) 0.0276(15) -0.0035(13) 0.0083(12) -0.0018(12)
O1A 0.0214(10) 0.0293(12) 0.0332(12) -0.0051(10) 0.0049(9) -0.0026(9)
O1B 0.0258(11) 0.0320(12) 0.0333(12) -0.0111(10) 0.0070(9) -0.0006(9)
C21 0.0203(14) 0.0291(16) 0.0280(15) 0.0019(13) 0.0059(12) 0.0011(12)
C22 0.0190(13) 0.0192(14) 0.0171(12) -0.0016(11) 0.0054(10) -0.0013(11)
C23 0.0163(12) 0.0214(14) 0.0143(12) -0.0024(11) 0.0025(10) 0.0000(11)
C24 0.0180(13) 0.0193(14) 0.0170(12) 0.0008(11) 0.0040(10) -0.0028(11)
C26 0.0281(15) 0.0245(16) 0.0291(15) 0.0012(13) 0.0095(13) -0.0021(12)
C27 0.0255(15) 0.0359(18) 0.0207(14) -0.0014(13) 0.0089(12) -0.0037(13)
C28 0.0296(15) 0.0213(15) 0.0186(13) -0.0022(12) 0.0065(11) -0.0025(12)
C29 0.0300(15) 0.0250(16) 0.0225(14) 0.0067(12) 0.0082(12) 0.0032(13)
N25 0.0230(12) 0.0199(12) 0.0181(11) -0.0016(10) 0.0084(9) -0.0016(10)
C31 0.0189(13) 0.0204(14) 0.0195(13) 0.0025(12) 0.0064(11) 0.0057(11)
C32 0.0232(14) 0.0241(15) 0.0150(12) 0.0002(11) 0.0040(10) -0.0013(12)
C33 0.0244(14) 0.0224(14) 0.0180(13) 0.0009(11) 0.0047(11) 0.0007(12)
O31A 0.0220(10) 0.0322(12) 0.0180(9) 0.0039(9) 0.0060(8) -0.0038(9)
O31B 0.0392(12) 0.0220(11) 0.0193(10) -0.0029(9) 0.0026(9) -0.0021(9)

loop_
_atom_type_symbol
_atom_type_description
_atom_type_scat_dispersion_real
_atom_type_scat_dispersion_imag
_atom_type_scat_source
C C 0.0033 0.0016 'International Tables Vol C Tables 4.2.6.8 and 6.1.1.4'
H H 0.0000 0.0000 'International Tables Vol C Tables 4.2.6.8 and 6.1.1.4'
N N 0.0061 0.0033 'International Tables Vol C Tables 4.2.6.8 and 6.1.1.4'
O O 0.0106 0.0060 'International Tables Vol C Tables 4.2.6.8 and 6.1.1.4'

loop_
_geom_angle_atom_site_label_1
_geom_angle_atom_site_label_2
_geom_angle_atom_site_label_3
_geom_angle
_geom_angle_site_symmetry_1
_geom_angle_site_symmetry_3
O1B C1 O1A 123.5(3) . .
O1B C1 C2 125.0(2) . .
O1A C1 C2 111.5(2) . .
C1 C2 C3 113.9(2) . .
C1 C2 H2A 108.8 . .
C3 C2 H2A 108.8 . .
C1 C2 H2B 108.8 . .
C3 C2 H2B 108.8 . .
H2A C2 H2B 107.7 . .
C3 C3 C2 111.9(3) 3 .
C3 C3 H3A 109.2 3 .
C2 C3 H3A 109.2 . .
C3 C3 H3B 109.2 3 .
C2 C3 H3B 109.2 . .
H3A C3 H3B 107.9 . .
C1 O1A H1 109.5 . .
C22 C21 H21A 109.5 . .
C22 C21 H21B 109.5 . .
H21A C21 H21B 109.5 . .
C22 C21 H21C 109.5 . .
H21A C21 H21C 109.5 . .
H21B C21 H21C 109.5 . .
C21 C22 C27 108.3(2) . .
C21 C22 C26 109.2(2) . .
C27 C22 C26 107.6(2) . .
C21 C22 C23 113.7(2) . .
C27 C22 C23 105.4(2) . .
C26 C22 C23 112.3(2) . .
C24 C23 C22 123.5(2) . .
C24 C23 H23A 106.5 . .
C22 C23 H23A 106.5 . .
C24 C23 H23B 106.5 . .
C22 C23 H23B 106.5 . .
H23A C23 H23B 106.5 . .
C29 C24 N25 106.0(2) . .
C29 C24 C28 111.0(2) . .
N25 C24 C28 105.8(2) . .
C29 C24 C23 114.2(2) . .
N25 C24 C23 103.05(19) . .
C28 C24 C23 115.7(2) . .
C22 C26 H26A 109.5 . .
C22 C26 H26B 109.5 . .
H26A C26 H26B 109.5 . .
C22 C26 H26C 109.5 . .
H26A C26 H26C 109.5 . .
H26B C26 H26C 109.5 . .
C22 C27 H27A 109.5 . .
C22 C27 H27B 109.5 . .
H27A C27 H27B 109.5 . .
C22 C27 H27C 109.5 . .
H27A C27 H27C 109.5 . .
H27B C27 H27C 109.5 . .
C24 C28 H28A 109.5 . .
C24 C28 H28B 109.5 . .
H28A C28 H28B 109.5 . .
C24 C28 H28C 109.5 . .
H28A C28 H28C 109.5 . .
H28B C28 H28C 109.5 . .
C24 C29 H29A 109.5 . .
C24 C29 H29B 109.5 . .
H29A C29 H29B 109.5 . .
C24 C29 H29C 109.5 . .
H29A C29 H29C 109.5 . .
H29B C29 H29C 109.5 . .
C24 N25 H25A 109.5 . .
C24 N25 H25B 109.5 . .
H25A N25 H25B 109.5 . .
C24 N25 H25C 109.5 . .
H25A N25 H25C 109.5 . .
H25B N25 H25C 109.5 . .
O31B C31 O31A 122.5(2) . .
O31B C31 C32 120.7(2) . .
O31A C31 C32 116.8(2) . .
C33 C32 C31 115.3(2) . .
C33 C32 H32A 108.5 . .
C31 C32 H32A 108.5 . .
C33 C32 H32B 108.5 . .
C31 C32 H32B 108.5 . .
H32A C32 H32B 107.5 . .
C32 C33 C33 112.4(3) . 3_675
C32 C33 H33A 109.1 . .
C33 C33 H33A 109.1 3_675 .
C32 C33 H33B 109.1 . .
C33 C33 H33B 109.1 3_675 .
H33A C33 H33B 107.8 . .

loop_
_geom_bond_atom_site_label_1
_geom_bond_atom_site_label_2
_geom_bond_distance
_geom_bond_site_symmetry_2
C1 O1B 1.202(3) .
C1 O1A 1.335(3) .
C1 C2 1.513(4) .
C2 C3 1.524(4) .
C2 H2A 0.9900 .
C2 H2B 0.9900 .
C3 C3 1.522(6) 3
C3 H3A 0.9900 .
C3 H3B 0.9900 .
O1A H1 0.8400 .
C21 C22 1.524(4) .
C21 H21A 0.9800 .
C21 H21B 0.9800 .
C21 H21C 0.9800 .
C22 C27 1.537(4) .
C22 C26 1.537(4) .
C22 C23 1.553(3) .
C23 C24 1.545(3) .
C23 H23A 0.9900 .
C23 H23B 0.9900 .
C24 C29 1.519(4) .
C24 N25 1.521(3) .
C24 C28 1.523(4) .
C26 H26A 0.9800 .
C26 H26B 0.9800 .
C26 H26C 0.9800 .
C27 H27A 0.9800 .
C27 H27B 0.9800 .
C27 H27C 0.9800 .
C28 H28A 0.9800 .
C28 H28B 0.9800 .
C28 H28C 0.9800 .
C29 H29A 0.9800 .
C29 H29B 0.9800 .
C29 H29C 0.9800 .
N25 H25A 0.9100 .
N25 H25B 0.9100 .
N25 H25C 0.9100 .
C31 O31B 1.239(3) .
C31 O31A 1.278(3) .
C31 C32 1.523(3) .
C32 C33 1.519(4) .
C32 H32A 0.9900 .
C32 H32B 0.9900 .
C33 C33 1.522(5) 3_675
C33 H33A 0.9900 .
C33 H33B 0.9900 .

loop_
_geom_hbond_atom_site_label_D
_geom_hbond_atom_site_label_H
_geom_hbond_atom_site_label_A
_geom_hbond_distance_DH
_geom_hbond_distance_HA
_geom_hbond_distance_DA
_geom_hbond_angle_DHA
_geom_hbond_site_symmetry_A
O1A H1 O31A 0.84 1.81 2.634(3) 165.2 .
N25 H25B O31B 0.91 1.83 2.737(3) 171.0 .
N25 H25A O31A 0.91 2.07 2.942(3) 160.8 2_655
N25 H25A O31B 0.91 2.44 3.195(3) 140.0 2_655
N25 H25C O31A 0.91 1.98 2.879(3) 171.4 1_565
